data_2206574
loop_
_publ_author_name
'Jongen, Liesbet'
'Meyer, Gerd'

_publ_section_title
;
 Yttrium triiodide, YI~3~
;
_journal_issue 8
_journal_name_full 'Acta Crystallographica Section E'
_journal_page_first i151
_journal_page_last i152
_journal_paper_doi 10.1107/S1600536805019847
_journal_volume 61
_journal_year 2005
_chemical_formula_iupac 'Y I3'
_chemical_formula_structural 'Y I3'
_chemical_formula_sum 'I3 Y'
_chemical_formula_weight 469.61
_chemical_name_common 'Yttrium iodide'
_chemical_name_systematic
;
Yttrium triiodide
;
_space_group_crystal_system trigonal
_space_group_IT_number 148
_symmetry_cell_setting hexagonal
_symmetry_space_group_name_Hall '-R 3'
_symmetry_space_group_name_H-M 'R -3 :H'
_atom_sites_solution_primary direct
_atom_sites_solution_secondary difmap
_audit_creation_method SHELXL97
_cell_angle_alpha 90.00
_cell_angle_beta 90.00
_cell_angle_gamma 120.00
_cell_formula_units_Z 6
_cell_length_a 7.4864(12)
_cell_length_b 7.4864(12)
_cell_length_c 20.880(6)
_cell_measurement_reflns_used 6289
_cell_measurement_temperature 293(2)
_cell_measurement_theta_max 29.25
_cell_measurement_theta_min 2.94
_cell_volume 1013.5(4)
_computing_cell_refinement X-AREA
_computing_data_collection 'X-AREA (Stoe & Cie, 2001)'
_computing_data_reduction 'X-RED (Stoe & Cie, 2001)'
_computing_molecular_graphics 'DIAMOND (Brandenburg, 2001)'
_computing_publication_material SHELXL97
_computing_structure_refinement 'SHELXL97 (Sheldrick, 1997)'
_computing_structure_solution 'SHELXS97 (Sheldrick, 1997)'
_diffrn_ambient_temperature 293(2)
_diffrn_measured_fraction_theta_full 1.000
_diffrn_measured_fraction_theta_max 1.000
_diffrn_measurement_device_type 'Stoe IPDS-I'
_diffrn_measurement_method \f
_diffrn_radiation_monochromator graphite
_diffrn_radiation_source 'fine-focus sealed tube'
_diffrn_radiation_type MoK\a
_diffrn_radiation_wavelength 0.71073
_diffrn_reflns_av_R_equivalents 0.1221
_diffrn_reflns_av_sigmaI/netI 0.0440
_diffrn_reflns_limit_h_max 9
_diffrn_reflns_limit_h_min -9
_diffrn_reflns_limit_k_max 9
_diffrn_reflns_limit_k_min -9
_diffrn_reflns_limit_l_max 25
_diffrn_reflns_limit_l_min -25
_diffrn_reflns_number 3717
_diffrn_reflns_theta_full 25.98
_diffrn_reflns_theta_max 25.98
_diffrn_reflns_theta_min 2.93
_diffrn_standards_decay_% 0
_diffrn_standards_interval_count 0
_diffrn_standards_interval_time 0
_diffrn_standards_number 0
_exptl_absorpt_coefficient_mu 22.195
_exptl_absorpt_correction_T_max 0.2044
_exptl_absorpt_correction_T_min 0.0234
_exptl_absorpt_correction_type numerical
_exptl_absorpt_process_details
;
[X-RED (Stoe & Cie, 2001), after optimizing the crystal shape using
X-SHAPE (Stoe & Cie, 1999)]
;
_exptl_crystal_colour colourless
_exptl_crystal_density_diffrn 4.617
_exptl_crystal_density_method 'not measured'
_exptl_crystal_description plate
_exptl_crystal_F_000 1188
_exptl_crystal_size_max 0.20
_exptl_crystal_size_mid 0.10
_exptl_crystal_size_min 0.05
_refine_diff_density_max 1.155
_refine_diff_density_min -1.053
_refine_ls_extinction_coef 0.022(3)
_refine_ls_extinction_expression Fc^*^=kFc[1+0.001xFc^2^\l^3^/sin(2\q)]^-1/4^
_refine_ls_extinction_method 'SHELXL97 (Sheldrick, 1997)'
_refine_ls_goodness_of_fit_ref 1.080
_refine_ls_matrix_type full
_refine_ls_number_parameters 14
_refine_ls_number_reflns 448
_refine_ls_number_restraints 0
_refine_ls_restrained_S_all 1.080
_refine_ls_R_factor_all 0.0347
_refine_ls_R_factor_gt 0.0317
_refine_ls_shift/su_max 0.000
_refine_ls_shift/su_mean 0.000
_refine_ls_structure_factor_coef Fsqd
_refine_ls_weighting_details 'w = 1/[\s^2^(Fo^2^)+(0.0446P)^2^+2.737P] where P = (Fo^2^+2Fc^2^)/3'
_refine_ls_weighting_scheme calc
_refine_ls_wR_factor_gt 0.0869
_refine_ls_wR_factor_ref 0.0897
_reflns_number_gt 409
_reflns_number_total 448
_reflns_threshold_expression I>2\s(I)
_cod_data_source_file wm6075.cif
_cod_data_source_block I
_cod_original_sg_symbol_H-M 'R -3'
_cod_database_code 2206574
_cod_database_fobs_code 2206574

loop_
_symmetry_equiv_pos_as_xyz
'x, y, z'
'-y, x-y, z'
'-x+y, -x, z'
'x+2/3, y+1/3, z+1/3'
'-y+2/3, x-y+1/3, z+1/3'
'-x+y+2/3, -x+1/3, z+1/3'
'x+1/3, y+2/3, z+2/3'
'-y+1/3, x-y+2/3, z+2/3'
'-x+y+1/3, -x+2/3, z+2/3'
'-x, -y, -z'
'y, -x+y, -z'
'x-y, x, -z'
'-x+2/3, -y+1/3, -z+1/3'
'y+2/3, -x+y+1/3, -z+1/3'
'x-y+2/3, x+1/3, -z+1/3'
'-x+1/3, -y+2/3, -z+2/3'
'y+1/3, -x+y+2/3, -z+2/3'
'x-y+1/3, x+2/3, -z+2/3'

loop_
_atom_site_label
_atom_site_fract_x
_atom_site_fract_y
_atom_site_fract_z
_atom_site_U_iso_or_equiv
_atom_site_adp_type
_atom_site_calc_flag
_atom_site_refinement_flags
_atom_site_occupancy
_atom_site_type_symbol
I -0.01189(6) 0.66558(5) 0.08312(2) 0.0317(3) Uani d . 1 I
Y 0.0000 1.0000 0.16627(4) 0.0264(4) Uani d S 1 Y

loop_
_atom_site_aniso_label
_atom_site_aniso_U_11
_atom_site_aniso_U_22
_atom_site_aniso_U_33
_atom_site_aniso_U_12
_atom_site_aniso_U_13
_atom_site_aniso_U_23
I 0.0342(4) 0.0257(4) 0.0326(4) 0.0130(2) 0.00833(14) 0.00020(14)
Y 0.0238(4) 0.0238(4) 0.0315(6) 0.0119(2) 0.000 0.000

loop_
_atom_type_symbol
_atom_type_description
_atom_type_scat_dispersion_real
_atom_type_scat_dispersion_imag
_atom_type_scat_source
Y Y -2.7962 3.5667 'International Tables Vol C Tables 4.2.6.8 and 6.1.1.4'
I I -0.4742 1.8119 'International Tables Vol C Tables 4.2.6.8 and 6.1.1.4'

loop_
_geom_angle_atom_site_label_1
_geom_angle_atom_site_label_2
_geom_angle_atom_site_label_3
_geom_angle_site_symmetry_1
_geom_angle_site_symmetry_3
_geom_angle
_geom_angle_publ_flag
Y I Y 13_465 . 91.739(17) no
I Y I 14_455 13_465 89.52(2) yes
I Y I 14_455 15_565 89.52(2) no
I Y I 13_465 15_565 89.52(2) no
I Y I 14_455 . 92.21(2) yes
I Y I 13_465 . 88.261(17) no
I Y I 15_565 . 177.171(15) no
I Y I 14_455 3_465 177.171(15) no
I Y I 13_465 3_465 92.21(2) no
I Y I 15_565 3_465 88.260(17) no
I Y I . 3_465 90.08(2) yes
I Y I 14_455 2_675 88.260(17) no
I Y I 13_465 2_675 177.172(15) no
I Y I 15_565 2_675 92.21(2) no
I Y I . 2_675 90.08(2) no
I Y I 3_465 2_675 90.08(2) no

loop_
_geom_bond_atom_site_label_1
_geom_bond_atom_site_label_2
_geom_bond_site_symmetry_2
_geom_bond_distance
_geom_bond_publ_flag
I Y 13_465 3.0108(7) no
I Y . 3.0112(7) no
Y I 14_455 3.0108(7) yes
Y I 13_465 3.0108(7) no
Y I 15_565 3.0108(7) no
Y I 3_465 3.0112(7) yes
Y I 2_675 3.0112(7) no
